data_2007548
loop_
_publ_author_name
'Yoon, Tae-Sung'
'Yoo, Sung Eun'
'Shin, Whanchul'

_publ_section_title
<i>N</i>-(2-Dimethoxymethyl-3-hydroxy-2-methyl-6-nitro-3,4-dihydro-2<i>H</i>-1-benzopyran-4-yl)acetamide
_journal_issue 8
_journal_name_full 'Acta Crystallographica Section C'
_journal_page_first 1146
_journal_page_last 1148
_journal_paper_doi 10.1107/S0108270198000250
_journal_volume 54
_journal_year 1998
_chemical_formula_moiety 'C15 H20 N2 O7'
_chemical_formula_sum 'C15 H20 N2 O7'
_chemical_formula_weight 340.33
_chemical_name_systematic
;
(2R, 3R, 4R)-
cis-4-acetamido-3-hydroxy-2-dimethoxymethyl-2-methyl-
6-nitro-3,4-dihydro-2H-1-benzopyran
;
_space_group_IT_number 19
_symmetry_cell_setting orthorhombic
_symmetry_space_group_name_Hall 'P 2ac 2ab'
_symmetry_space_group_name_H-M 'P 21 21 21'
_audit_creation_method SHELXL
_cell_angle_alpha 90.00
_cell_angle_beta 90.00
_cell_angle_gamma 90.00
_cell_formula_units_Z 4
_cell_length_a 10.579(3)
_cell_length_b 10.124(3)
_cell_length_c 15.147(3)
_cell_measurement_reflns_used 29
_cell_measurement_temperature 298(2)
_cell_measurement_theta_max 16.92
_cell_measurement_theta_min 7.72
_cell_volume 1622.3(7)
_computing_cell_refinement 'local program'
_computing_data_collection 'local program (Yoon et al., 1994)'
_computing_data_reduction 'local program'
_computing_molecular_graphics 'ORTEPII (Johnson, 1976)'
_computing_publication_material SHELXL93
_computing_structure_refinement SHELXL93
_computing_structure_solution 'SHELXS86 (Sheldrick, 1985)'
_diffrn_ambient_temperature 298(2)
_diffrn_measurement_device 'Rigaku AFC4'
_diffrn_measurement_method \w/2\q
_diffrn_radiation_monochromator graphite
_diffrn_radiation_source 'fine-focus sealed tube'
_diffrn_radiation_type MoK\a
_diffrn_radiation_wavelength 0.7107
_diffrn_reflns_av_R_equivalents 0.011
_diffrn_reflns_av_sigmaI/netI 0.0537
_diffrn_reflns_limit_h_max 0
_diffrn_reflns_limit_h_min -12
_diffrn_reflns_limit_k_max 12
_diffrn_reflns_limit_k_min 0
_diffrn_reflns_limit_l_max 18
_diffrn_reflns_limit_l_min 0
_diffrn_reflns_number 1709
_diffrn_reflns_reduction_process
;
 a local program (Yoon, Kim & Shin, 1994)
;
_diffrn_reflns_theta_max 25.0
_diffrn_reflns_theta_min 2.35
_diffrn_standards_decay_% 2
_diffrn_standards_interval_count 100
_diffrn_standards_number 3
_exptl_absorpt_coefficient_mu 0.111
_exptl_absorpt_correction_type none
_exptl_crystal_colour colorless
_exptl_crystal_density_diffrn 1.393
_exptl_crystal_density_meas 1.39(2)
_exptl_crystal_density_method 'flotation in cyclohexane/ethylene bromide)'
_exptl_crystal_description block
_exptl_crystal_F_000 720
_exptl_crystal_size_max 0.40
_exptl_crystal_size_mid 0.40
_exptl_crystal_size_min 0.30
_refine_diff_density_max 0.195
_refine_diff_density_min -0.169
_refine_ls_abs_structure_details
;
assumed from synthetically-related compounds
with known configuration
;
_refine_ls_abs_structure_Flack -2(3)
_refine_ls_extinction_coef 0.028(2)
_refine_ls_extinction_method SHELXL93
_refine_ls_goodness_of_fit_all 1.080
_refine_ls_goodness_of_fit_obs 1.140
_refine_ls_hydrogen_treatment 'H atoms treated by a mixture of constrained and independent refinement'
_refine_ls_matrix_type full
_refine_ls_number_parameters 245
_refine_ls_number_reflns 1638
_refine_ls_number_restraints 0
_refine_ls_restrained_S_all 1.171
_refine_ls_restrained_S_obs 1.140
_refine_ls_R_factor_all 0.0913
_refine_ls_R_factor_obs .047
_refine_ls_shift/esd_max -0.023
_refine_ls_shift/esd_mean 0.001
_refine_ls_structure_factor_coef Fsqd
_refine_ls_weighting_details 'w = 1/[\s^2^(Fo^2^)+(0.036P)^2^+0.504P] where P=(Fo^2^+2Fc^2^)/3'
_refine_ls_weighting_scheme calc
_refine_ls_wR_factor_all 0.109
_refine_ls_wR_factor_obs .0830
_reflns_number_observed 1093
_reflns_number_total 1642
_reflns_observed_criterion I>2\s(I)
_cod_data_source_file oa1040.cif
_cod_data_source_block oa1040
_cod_depositor_comments
;
The following automatic conversions were performed:
'_symmetry_cell_setting' value 'Orthorhombic' changed to 'orthorhombic'
according to '/home/saulius/struct/CIF-dictionaries/cif_core.dic'
dictionary named 'cif_core.dic' version 2.4.1 from 2010-06-29.

Automatic conversion script
Id: cif_fix_enum 1527 2010-12-29 10:47:43Z saulius 

The following automatic conversions were performed:

'_refine_ls_weighting_scheme' value 'calc w =
1/[\s^2^(Fo^2^)+(0.036P)^2^+0.504P] where P=(Fo^2^+2Fc^2^)/3' was
changed to 'calc'. New tag '_refine_ls_weighting_details' was
created. The value of the new tag was set to 'w =
1/[\s^2^(Fo^2^)+(0.036P)^2^+0.504P] where P=(Fo^2^+2Fc^2^)/3'.

Automatic conversion script
Id: cif_fix_values 3143 2015-03-26 13:38:13Z robertas 
;
_cod_original_cell_volume 1622.2(7)
_cod_original_sg_symbol_H-M 'P21 21 21'
_cod_database_code 2007548

loop_
_symmetry_equiv_pos_as_xyz
'x, y, z'
'-x+1/2, -y, z+1/2'
'-x, y+1/2, -z+1/2'
'x+1/2, -y+1/2, -z'

loop_
_atom_site_aniso_label
_atom_site_aniso_U_11
_atom_site_aniso_U_22
_atom_site_aniso_U_33
_atom_site_aniso_U_12
_atom_site_aniso_U_13
_atom_site_aniso_U_23
O1 .038(2) .038(2) .044(2) -.001(2) .002(2) -.006(2)
C2 .042(3) .025(2) .034(2) .000(2) .002(2) -.003(2)
C3 .039(3) .029(3) .036(3) -.001(3) -.008(2) .001(2)
C4 .035(3) .034(3) .033(3) .001(2) -.007(2) .008(2)
C5 .040(3) .033(3) .038(3) .005(2) .000(3) .004(2)
C6 .049(3) .032(3) .031(2) .005(2) -.004(3) -.003(2)
C7 .050(3) .040(3) .037(3) -.004(3) -.004(3) -.001(3)
C8 .039(3) .043(3) .034(3) -.004(3) .001(3) .004(3)
C9 .040(3) .033(3) .027(2) .003(2) .000(2) .001(2)
C10 .040(3) .031(3) .028(2) -.001(2) -.004(2) .003(2)
N11 .066(3) .047(3) .042(3) .009(3) -.008(3) -.005(2)
O12 .071(3) .072(3) .097(3) -.004(2) -.015(2) -.048(3)
O13 .086(3) .051(2) .056(2) .006(2) .018(2) -.010(2)
N14 .037(2) .045(3) .040(2) .000(2) .005(2) .011(2)
C15 .043(3) .041(3) .041(3) -.008(3) .002(3) -.009(3)
C16 .061(4) .087(4) .052(3) -.005(4) .013(3) -.002(3)
O17 .054(2) .051(2) .054(2) .013(2) -.003(2) -.007(2)
O18 .054(2) .034(2) .044(2) .002(2) -.010(2) .010(2)
C19 .059(4) .037(3) .049(3) .007(3) -.001(3) -.007(3)
C20 .050(3) .036(3) .031(3) .003(3) .003(3) -.002(2)
O21 .062(2) .050(2) .042(2) -.001(2) -.014(2) .004(2)
C22 .062(3) .073(4) .046(3) .004(3) -.016(3) .004(3)
O23 .074(3) .036(2) .035(2) .001(2) .010(2) .000(2)
C24 .149(7) .041(3) .070(4) -.021(4) .033(4) -.001(3)

loop_
_atom_site_label
_atom_site_fract_x
_atom_site_fract_y
_atom_site_fract_z
_atom_site_U_iso_or_equiv
_atom_site_thermal_displace_type
_atom_site_calc_flag
_atom_site_refinement_flags
_atom_site_occupancy
_atom_site_disorder_group
_atom_site_type_symbol
O1 .1257(3) .9555(3) .3694(2) .0397(8) Uani d . 1 . O
C2 .2197(4) 1.0440(4) .4069(3) .0338(11) Uani d . 1 . C
C3 .3122(5) 1.0875(5) .3350(3) .0349(12) Uani d . 1 . C
C4 .3788(4) .9683(4) .2937(3) .0343(11) Uani d . 1 . C
C5 .3086(5) .7634(4) .2098(3) .0369(12) Uani d . 1 . C
H5 .3872(5) .7606(4) .1823(3) .041(14) Uiso calc R 1 . H
C6 .2183(5) .6691(4) .1893(3) .0369(11) Uani d . 1 . C
C7 .1006(5) .6696(5) .2278(3) .0422(13) Uani d . 1 . C
H7 .0411(5) .6054(5) .2137(3) .054(15) Uiso calc R 1 . H
C8 .0733(4) .7680(4) .2878(3) .0390(12) Uani d . 1 . C
H8 -.0061(4) .7710(4) .3142(3) .042(13) Uiso calc R 1 . H
C9 .1638(4) .8631(4) .3094(3) .0332(11) Uani d . 1 . C
C10 .2832(4) .8614(4) .2706(3) .0330(11) Uani d . 1 . C
N11 .2490(5) .5676(4) .1231(3) .0519(12) Uani d . 1 . N
O12 .1686(4) .4847(4) .1064(3) .0800(14) Uani d . 1 . O
O13 .3538(4) .5705(4) .0874(2) .0645(12) Uani d . 1 . O
N14 .4508(4) 1.0081(4) .2159(3) .0407(10) Uani d . 1 . N
C15 .5675(5) .9604(5) .1978(3) .0417(12) Uani d . 1 . C
C16 .6253(5) 1.0103(6) .1135(3) .066(2) Uani d . 1 . C
H16A .651(3) .9367(6) .0777(10) .080 Uiso calc R 1 . H
H16B .698(2) 1.064(3) .1270(3) .080 Uiso calc R 1 . H
H16C .5643(12) 1.062(3) .0819(11) .080 Uiso calc R 1 . H
O17 .6215(3) .8834(3) .2473(2) .0528(10) Uani d . 1 . O
O18 .2436(3) 1.1551(4) .2673(2) .0439(9) Uani d . 1 . O
C19 .1458(5) 1.1600(5) .4439(3) .0486(14) Uani d . 1 . C
H19A .110(2) 1.2101(16) .3961(3) .058 Uiso calc R 1 . H
H19B .2014(7) 1.2154(15) .4777(15) .058 Uiso calc R 1 . H
H19C .0792(17) 1.1279(5) .4811(14) .058 Uiso calc R 1 . H
C20 .2861(5) .9671(5) .4817(3) .0389(12) Uani d . 1 . C
O21 .3660(3) 1.0575(3) .5228(2) .0516(10) Uani d . 1 . O
C22 .4478(5) .9994(6) .5868(3) .060(2) Uani d . 1 . C
H22A .502(2) .937(2) .5584(5) .072 Uiso calc R 1 . H
H22B .3982(5) .956(3) .6310(12) .072 Uiso calc R 1 . H
H22C .498(2) 1.0671(7) .6139(14) .072 Uiso calc R 1 . H
O23 .1966(4) .9170(3) .5431(2) .0484(10) Uani d . 1 . O
C24 .1804(7) .7781(5) .5416(4) .086(2) Uani d . 1 . C
H24A .2616(7) .7359(5) .542(2) .104 Uiso calc R 1 . H
H24B .136(3) .7533(6) .4890(12) .104 Uiso calc R 1 . H
H24C .133(3) .7511(6) .5924(13) .104 Uiso calc R 1 . H
H3 .373(4) 1.142(4) .361(3) .029(12) Uiso d . 1 . H
H4 .438(3) .933(4) .333(2) .011(10) Uiso d . 1 . H
H14 .407(5) 1.050(5) .177(3) .06(2) Uiso d . 1 . H
H18 .269(7) 1.231(7) .265(5) .13(3) Uiso d . 1 . H
H20 .340(4) .891(4) .457(2) .024(11) Uiso d . 1 . H

loop_
_atom_type_symbol
_atom_type_description
_atom_type_scat_dispersion_real
_atom_type_scat_dispersion_imag
_atom_type_scat_source
C C 0.0033 0.0016 'International Tables Vol C Tables 4.2.6.8 and 6.1.1.4'
H H 0.0000 0.0000 'International Tables Vol C Tables 4.2.6.8 and 6.1.1.4'
N N 0.0061 0.0033 'International Tables Vol C Tables 4.2.6.8 and 6.1.1.4'
O O 0.0106 0.0060 'International Tables Vol C Tables 4.2.6.8 and 6.1.1.4'

loop_
_geom_angle_atom_site_label_1
_geom_angle_atom_site_label_2
_geom_angle_atom_site_label_3
_geom_angle
_geom_angle_publ_flag
C9 O1 C2 118.7(3) yes
O1 C2 C19 105.5(4) no
O1 C2 C3 109.7(4) yes
C19 C2 C3 111.7(4) no
O1 C2 C20 106.7(3) no
C19 C2 C20 110.7(4) no
C3 C2 C20 112.2(4) no
O18 C3 C2 108.9(4) yes
O18 C3 C4 108.5(4) yes
C2 C3 C4 111.0(4) yes
O18 C3 H3 112.(3) no
C2 C3 H3 108.(2) no
C4 C3 H3 109.(2) no
N14 C4 C10 110.9(4) yes
N14 C4 C3 110.7(4) yes
C10 C4 C3 110.4(4) yes
N14 C4 H4 106.(2) no
C10 C4 H4 108.(2) no
C3 C4 H4 110.(2) no
C10 C5 C6 120.6(4) yes
C10 C5 H5 119.7(3) no
C6 C5 H5 119.7(3) no
C7 C6 C5 121.8(4) yes
C7 C6 N11 119.4(5) no
C5 C6 N11 118.7(4) no
C6 C7 C8 118.2(5) yes
C6 C7 H7 120.9(3) no
C8 C7 H7 120.9(3) no
C7 C8 C9 120.5(4) yes
C7 C8 H8 119.7(3) no
C9 C8 H8 119.7(3) no
O1 C9 C10 123.8(4) yes
O1 C9 C8 115.2(4) yes
C10 C9 C8 121.0(4) yes
C5 C10 C9 117.8(4) yes
C5 C10 C4 122.3(4) yes
C9 C10 C4 119.8(4) yes
O12 N11 O13 123.4(5) no
O12 N11 C6 117.9(5) no
O13 N11 C6 118.7(5) no
C15 N14 C4 122.8(5) yes
C15 N14 H14 122.(3) no
C4 N14 H14 114.(3) no
O17 C15 N14 121.9(5) yes
O17 C15 C16 123.1(5) yes
N14 C15 C16 115.0(5) yes
C15 C16 H16A 109.5(3) no
C15 C16 H16B 109.5(3) no
H16A C16 H16B 109.5 no
C15 C16 H16C 109.5(3) no
H16A C16 H16C 109.5 no
H16B C16 H16C 109.5 no
C3 O18 H18 108.(6) no
C2 C19 H19A 109.5(3) no
C2 C19 H19B 109.5(3) no
H19A C19 H19B 109.5 no
C2 C19 H19C 109.5(2) no
H19A C19 H19C 109.5 no
H19B C19 H19C 109.5 no
O21 C20 O23 110.3(4) no
O21 C20 C2 105.8(4) no
O23 C20 C2 110.9(4) no
O21 C20 H20 109.(2) no
O23 C20 H20 110.(2) no
C2 C20 H20 111.(2) no
C20 O21 C22 113.6(4) no
O21 C22 H22A 109.5(3) no
O21 C22 H22B 109.5(3) no
H22A C22 H22B 109.5 no
O21 C22 H22C 109.5(3) no
H22A C22 H22C 109.5 no
H22B C22 H22C 109.5 no
C24 O23 C20 115.1(4) no
O23 C24 H24A 109.5(4) no
O23 C24 H24B 109.5(3) no
H24A C24 H24B 109.5 no
O23 C24 H24C 109.5(3) no
H24A C24 H24C 109.5 no
H24B C24 H24C 109.5 no

loop_
_geom_bond_atom_site_label_1
_geom_bond_atom_site_label_2
_geom_bond_site_symmetry_2
_geom_bond_distance
_geom_bond_publ_flag
O1 C9 . 1.366(5) yes
O1 C2 . 1.454(5) yes
C2 C19 . 1.518(6) no
C2 C3 . 1.529(6) yes
C2 C20 . 1.544(6) no
C3 O18 . 1.431(6) yes
C3 C4 . 1.531(6) yes
C3 H3 . .93(4) no
C4 N14 . 1.460(6) yes
C4 C10 . 1.522(6) yes
C4 H4 . .94(4) no
C5 C10 . 1.381(6) yes
C5 C6 . 1.386(6) yes
C5 H5 . .93 no
C6 C7 . 1.374(6) yes
C6 N11 . 1.472(6) no
C7 C8 . 1.379(6) yes
C7 H7 . .93 no
C8 C9 . 1.396(6) yes
C8 H8 . .93 no
C9 C10 . 1.393(6) yes
N11 O12 . 1.222(5) no
N11 O13 . 1.234(5) no
N14 C15 . 1.354(6) no
N14 H14 . .86(5) no
C15 O17 . 1.224(5) yes
C15 C16 . 1.503(7) yes
C16 H16A . .96 no
C16 H16B . .96 no
C16 H16C . .96 no
O18 H18 . .81(7) no
C19 H19A . .96 no
C19 H19B . .96 no
C19 H19C . .96 no
C20 O21 . 1.393(5) no
C20 O23 . 1.421(5) no
C20 H20 . 1.03(4) no
O21 C22 . 1.426(5) no
C22 H22A . .96 no
C22 H22B . .96 no
C22 H22C . .96 no
O23 C24 . 1.417(6) no
C24 H24A . .96 no
C24 H24B . .96 no
C24 H24C . .96 no

loop_
_geom_torsion_atom_site_label_1
_geom_torsion_atom_site_label_2
_geom_torsion_atom_site_label_3
_geom_torsion_atom_site_label_4
_geom_torsion
_geom_torsion_publ_flag
C9 O1 C2 C19 160.9(4) no
C9 O1 C2 C3 40.5(5) no
C9 O1 C2 C20 -81.2(4) no
O1 C2 C3 O18 60.3(5) no
C19 C2 C3 O18 -56.4(5) no
C20 C2 C3 O18 178.6(4) no
O1 C2 C3 C4 -59.1(5) no
C19 C2 C3 C4 -175.8(4) no
C20 C2 C3 C4 59.3(5) no
O18 C3 C4 N14 51.1(5) no
C2 C3 C4 N14 170.7(4) no
O18 C3 C4 C10 -72.2(5) no
C2 C3 C4 C10 47.5(5) no
C10 C5 C6 C7 0.4(6) no
C10 C5 C6 N11 179.1(4) no
C5 C6 C7 C8 0.4(6) no
N11 C6 C7 C8 -178.3(4) no
C6 C7 C8 C9 -0.8(6) no
C2 O1 C9 C10 -10.8(6) no
C2 O1 C9 C8 169.6(4) no
C7 C8 C9 O1 179.9(4) no
C7 C8 C9 C10 0.3(6) no
C6 C5 C10 C9 -0.9(6) no
C6 C5 C10 C4 -178.8(4) no
O1 C9 C10 C5 -179.1(4) no
C8 C9 C10 C5 0.5(6) no
O1 C9 C10 C4 -1.0(6) no
C8 C9 C10 C4 178.5(4) no
N14 C4 C10 C5 36.6(6) no
C3 C4 C10 C5 159.7(4) no
N14 C4 C10 C9 -141.3(4) no
C3 C4 C10 C9 -18.2(6) no
C7 C6 N11 O12 -1.8(6) no
C5 C6 N11 O12 179.5(4) no
C7 C6 N11 O13 178.0(4) no
C5 C6 N11 O13 -0.7(6) no
C10 C4 N14 C15 -98.2(5) no
C3 C4 N14 C15 138.9(4) no
C4 N14 C15 O17 -2.2(7) no
C4 N14 C15 C16 178.5(4) no
O1 C2 C20 O21 -173.8(3) no
C19 C2 C20 O21 -59.5(5) no
C3 C2 C20 O21 66.0(5) no
O1 C2 C20 O23 -54.2(4) no
C19 C2 C20 O23 60.1(5) no
C3 C2 C20 O23 -174.4(4) no
O23 C20 O21 C22 67.7(5) no
C2 C20 O21 C22 -172.3(4) no
O21 C20 O23 C24 -133.7(5) no
C2 C20 O23 C24 109.4(5) no

loop_
_cod_related_entry_id
_cod_related_entry_database
_cod_related_entry_code
1 ChemSpider 21185846
